data_7243503
loop_
_publ_author_name
'Thadem, Nagender'
'Rajesh, Manda'
'Das, Saibal'

_publ_section_title
;
 Activator free diastereoselective 1,3-dipolar cycloaddition: a quick
 access to coumarin based spiro multi heterocyclic adducts
;
_journal_issue 48
_journal_name_full 'RSC Advances'
_journal_page_first 29934
_journal_page_last 29938
_journal_paper_doi 10.1039/D1RA05070B
_journal_volume 11
_journal_year 2021
_chemical_formula_moiety 'C28 H21 N3 O2'
_chemical_formula_sum 'C28 H21 N3 O2'
_chemical_formula_weight 431.48
_space_group_crystal_system monoclinic
_space_group_IT_number 9
_space_group_name_Hall 'C -2yc'
_space_group_name_H-M_alt 'C 1 c 1'
_atom_sites_solution_hydrogens geom
_audit_creation_method SHELXL-2018/3
_audit_update_record
;
2021-02-26 deposited with the CCDC.	2021-09-02 downloaded from the CCDC.
;
_cell_angle_alpha 90
_cell_angle_beta 116.366(3)
_cell_angle_gamma 90
_cell_formula_units_Z 4
_cell_length_a 10.5012(10)
_cell_length_b 21.4163(19)
_cell_length_c 10.7561(9)
_cell_measurement_reflns_used 9865
_cell_measurement_temperature 294(2)
_cell_measurement_theta_max 30.47
_cell_measurement_theta_min 2.36
_cell_volume 2167.4(3)
_computing_cell_refinement '<i>SAINT</i> (Bruker, 2016)'
_computing_data_collection '<i>APEX3</i> (Bruker, 2016)'
_computing_data_reduction 'Bruker SAINT'
_computing_molecular_graphics 'Bruker SHELXTL'
_computing_publication_material 'Bruker SHELXTL'
_computing_structure_refinement '<i>SHELXL2014</i> (Sheldrick, 2015b)'
_computing_structure_solution '<i>SHELXT</i> (Sheldrick, 2015a)'
_diffrn_ambient_temperature 294(2)
_diffrn_measured_fraction_theta_full 0.996
_diffrn_measured_fraction_theta_max 0.998
_diffrn_measurement_device_type 'Bruker D8 QUEST PHOTON-100'
_diffrn_measurement_method '\w and \f'
_diffrn_radiation_type MoK\a
_diffrn_radiation_wavelength 0.71073
_diffrn_reflns_av_R_equivalents 0.0252
_diffrn_reflns_av_unetI/netI 0.0227
_diffrn_reflns_Laue_measured_fraction_full 0.996
_diffrn_reflns_Laue_measured_fraction_max 0.998
_diffrn_reflns_limit_h_max 14
_diffrn_reflns_limit_h_min -15
_diffrn_reflns_limit_k_max 30
_diffrn_reflns_limit_k_min -30
_diffrn_reflns_limit_l_max 15
_diffrn_reflns_limit_l_min -15
_diffrn_reflns_number 31296
_diffrn_reflns_point_group_measured_fraction_full 0.984
_diffrn_reflns_point_group_measured_fraction_max 0.949
_diffrn_reflns_theta_full 25.242
_diffrn_reflns_theta_max 30.565
_diffrn_reflns_theta_min 2.448
_exptl_absorpt_coefficient_mu 0.085
_exptl_absorpt_correction_T_max 0.7461
_exptl_absorpt_correction_T_min 0.7153
_exptl_absorpt_correction_type multi-scan
_exptl_absorpt_process_details 'SADABS, Bruker, 2016'
_exptl_crystal_colour colorless
_exptl_crystal_density_diffrn 1.322
_exptl_crystal_description block
_exptl_crystal_F_000 904
_exptl_crystal_size_max 0.260
_exptl_crystal_size_mid 0.240
_exptl_crystal_size_min 0.170
_refine_diff_density_max 0.164
_refine_diff_density_min -0.212
_refine_diff_density_rms 0.035
_refine_ls_abs_structure_details
;
 Flack x determined using 2368 quotients [(I+)-(I-)]/[(I+)+(I-)]
 (Parsons, Flack and Wagner, Acta Cryst. B69 (2013) 249-259).
;
_refine_ls_abs_structure_Flack -0.2(2)
_refine_ls_extinction_method none
_refine_ls_goodness_of_fit_ref 1.017
_refine_ls_hydrogen_treatment constr
_refine_ls_matrix_type full
_refine_ls_number_parameters 298
_refine_ls_number_reflns 6275
_refine_ls_number_restraints 2
_refine_ls_restrained_S_all 1.016
_refine_ls_R_factor_all 0.0473
_refine_ls_R_factor_gt 0.0411
_refine_ls_shift/su_max 0.000
_refine_ls_shift/su_mean 0.000
_refine_ls_structure_factor_coef Fsqd
_refine_ls_weighting_details 'w=1/[\s^2^(Fo^2^)+(0.0703P)^2^+0.3115P] where P=(Fo^2^+2Fc^2^)/3'
_refine_ls_weighting_scheme calc
_refine_ls_wR_factor_gt 0.1055
_refine_ls_wR_factor_ref 0.1105
_reflns_Friedel_coverage 0.897
_reflns_Friedel_fraction_full 0.972
_reflns_Friedel_fraction_max 0.899
_reflns_number_gt 5689
_reflns_number_total 6275
_reflns_threshold_expression 'I > 2\s(I)'
_cod_data_source_file d1ra05070b2.cif
_cod_data_source_block KA781_0m
_cod_original_sg_symbol_H-M 'C c'
_cod_database_code 7243503
_shelx_shelxl_version_number 2018/3
_shelx_space_group_comment
;
The symmetry employed for this shelxl refinement is uniquely defined
by the following loop, which should always be used as a source of
symmetry information in preference to the above space-group names.
They are only intended as comments.
;
_shelx_estimated_absorpt_t_min 0.978
_shelx_estimated_absorpt_t_max 0.986

loop_
_space_group_symop_operation_xyz
'x, y, z'
'x, -y, z+1/2'
'x+1/2, y+1/2, z'
'x+1/2, -y+1/2, z+1/2'

loop_
_atom_site_label
_atom_site_type_symbol
_atom_site_fract_x
_atom_site_fract_y
_atom_site_fract_z
_atom_site_U_iso_or_equiv
_atom_site_adp_type
_atom_site_occupancy
_atom_site_site_symmetry_order
_atom_site_calc_flag
_atom_site_refinement_flags_posn
_atom_site_refinement_flags_adp
_atom_site_refinement_flags_occupancy
_atom_site_disorder_assembly
_atom_site_disorder_group
C1 C 0.3594(3) 0.67025(9) 0.2687(2) 0.0510(5) Uani 1 1 d . . . . .
C2 C 0.4886(3) 0.68201(9) 0.2623(2) 0.0530(5) Uani 1 1 d . . . . .
C3 C 0.4947(5) 0.73260(13) 0.1795(3) 0.0817(10) Uani 1 1 d . . . . .
H3 H 0.578791 0.741336 0.173863 0.098 Uiso 1 1 calc R U . . .
C4 C 0.3768(6) 0.76827(14) 0.1083(4) 0.1017(14) Uani 1 1 d . . . . .
H4 H 0.381388 0.801370 0.054517 0.122 Uiso 1 1 calc R U . . .
C5 C 0.2499(6) 0.75611(15) 0.1147(4) 0.0983(14) Uani 1 1 d . . . . .
H5 H 0.171170 0.781223 0.065478 0.118 Uiso 1 1 calc R U . . .
C6 C 0.2393(4) 0.70762(13) 0.1926(3) 0.0743(9) Uani 1 1 d . . . . .
H6 H 0.153545 0.699441 0.195227 0.089 Uiso 1 1 calc R U . . .
C7 C 0.4606(2) 0.58878(8) 0.41317(17) 0.0340(3) Uani 1 1 d . . . . .
C8 C 0.5899(2) 0.59966(9) 0.40378(18) 0.0384(4) Uani 1 1 d . . . . .
C9 C 0.47536(17) 0.53269(8) 0.50586(15) 0.0301(3) Uani 1 1 d . . . . .
C10 C 0.62790(18) 0.51267(9) 0.54544(17) 0.0352(3) Uani 1 1 d . . . . .
C11 C 0.6919(2) 0.55292(10) 0.48644(19) 0.0396(4) Uani 1 1 d . . . . .
C12 C 0.7074(2) 0.46543(11) 0.6342(2) 0.0459(4) Uani 1 1 d . . . . .
H12 H 0.666997 0.439002 0.675498 0.055 Uiso 1 1 calc R U . . .
C13 C 0.8488(2) 0.45838(14) 0.6603(2) 0.0582(6) Uani 1 1 d . . . . .
H13 H 0.903170 0.426720 0.719089 0.070 Uiso 1 1 calc R U . . .
C14 C 0.9097(2) 0.49806(16) 0.5996(3) 0.0634(7) Uani 1 1 d . . . . .
H14 H 1.004282 0.492335 0.618076 0.076 Uiso 1 1 calc R U . . .
C15 C 0.8334(2) 0.54551(14) 0.5128(2) 0.0562(6) Uani 1 1 d . . . . .
H15 H 0.874921 0.571998 0.472786 0.067 Uiso 1 1 calc R U . . .
C16 C 0.23294(19) 0.50624(8) 0.44081(18) 0.0355(3) Uani 1 1 d . . . . .
H16 H 0.169311 0.529861 0.358524 0.043 Uiso 1 1 calc R U . . .
C17 C 0.1613(2) 0.44482(10) 0.4482(3) 0.0490(5) Uani 1 1 d . . . . .
H17A H 0.170711 0.437888 0.541059 0.059 Uiso 1 1 calc R U . . .
H17B H 0.061135 0.445147 0.383363 0.059 Uiso 1 1 calc R U . . .
C18 C 0.2404(3) 0.39477(10) 0.4093(2) 0.0491(5) Uani 1 1 d . . . . .
H18A H 0.237622 0.354757 0.450258 0.059 Uiso 1 1 calc R U . . .
H18B H 0.201834 0.390119 0.309415 0.059 Uiso 1 1 calc R U . . .
C19 C 0.3894(2) 0.42130(8) 0.4710(2) 0.0405(4) Uani 1 1 d . . . . .
H19A H 0.435291 0.417740 0.571332 0.049 Uiso 1 1 calc R U . . .
H19B H 0.447435 0.400653 0.433933 0.049 Uiso 1 1 calc R U . . .
C20 C 0.44701(18) 0.54912(7) 0.63265(16) 0.0305(3) Uani 1 1 d . . . . .
H20 H 0.481600 0.513995 0.697602 0.037 Uiso 1 1 calc R U . . .
C21 C 0.28493(19) 0.54899(8) 0.57123(18) 0.0335(3) Uani 1 1 d . . . . .
H21 H 0.258817 0.528837 0.638453 0.040 Uiso 1 1 calc R U . . .
C22 C 0.2129(2) 0.61197(9) 0.5361(2) 0.0430(4) Uani 1 1 d . . . . .
C23 C 0.4305(3) 0.65928(9) 0.7002(2) 0.0454(4) Uani 1 1 d . . . . .
C24 C 0.5131(2) 0.60709(9) 0.71287(17) 0.0378(4) Uani 1 1 d . . . . .
C25 C 0.4842(3) 0.71161(11) 0.7843(3) 0.0619(7) Uani 1 1 d . . . . .
H25 H 0.426145 0.745828 0.775120 0.074 Uiso 1 1 calc R U . . .
C26 C 0.6235(4) 0.71190(13) 0.8804(3) 0.0747(9) Uani 1 1 d . . . . .
H26 H 0.660700 0.746649 0.936880 0.090 Uiso 1 1 calc R U . . .
C27 C 0.7090(3) 0.66132(15) 0.8943(3) 0.0690(8) Uani 1 1 d . . . . .
H27 H 0.803770 0.662158 0.959763 0.083 Uiso 1 1 calc R U . . .
C28 C 0.6552(3) 0.60898(12) 0.8115(2) 0.0529(5) Uani 1 1 d . . . . .
H28 H 0.714106 0.574967 0.821771 0.063 Uiso 1 1 calc R U . . .
O1 O 0.28728(17) 0.66280(7) 0.60552(17) 0.0503(4) Uani 1 1 d . . . . .
O2 O 0.09054(18) 0.61978(9) 0.4570(2) 0.0615(5) Uani 1 1 d . . . . .
N1 N 0.3459(2) 0.62219(8) 0.34806(17) 0.0432(4) Uani 1 1 d . . . . .
N2 N 0.6071(2) 0.64524(9) 0.33081(18) 0.0513(5) Uani 1 1 d . . . . .
N3 N 0.36317(16) 0.48714(7) 0.42663(14) 0.0325(3) Uani 1 1 d . . . . .

loop_
_atom_site_aniso_label
_atom_site_aniso_U_11
_atom_site_aniso_U_22
_atom_site_aniso_U_33
_atom_site_aniso_U_23
_atom_site_aniso_U_13
_atom_site_aniso_U_12
C1 0.0919(17) 0.0343(8) 0.0363(9) 0.0050(7) 0.0371(10) 0.0108(10)
C2 0.0948(17) 0.0330(8) 0.0381(10) -0.0030(7) 0.0358(11) -0.0096(10)
C3 0.143(3) 0.0497(14) 0.0656(16) 0.0068(12) 0.0585(19) -0.0195(16)
C4 0.201(5) 0.0435(13) 0.078(2) 0.0246(14) 0.077(3) 0.017(2)
C5 0.184(4) 0.0573(15) 0.0745(19) 0.0347(15) 0.076(3) 0.051(2)
C6 0.123(3) 0.0560(14) 0.0581(14) 0.0229(12) 0.0531(16) 0.0408(16)
C7 0.0467(9) 0.0331(7) 0.0264(7) -0.0003(6) 0.0199(6) -0.0017(6)
C8 0.0511(10) 0.0393(8) 0.0287(7) -0.0070(6) 0.0213(7) -0.0138(7)
C9 0.0346(7) 0.0335(7) 0.0251(7) 0.0027(5) 0.0160(6) 0.0007(6)
C10 0.0334(8) 0.0460(9) 0.0279(7) 0.0001(6) 0.0152(6) 0.0022(7)
C11 0.0390(9) 0.0527(10) 0.0301(8) -0.0076(7) 0.0182(7) -0.0097(8)
C12 0.0409(9) 0.0585(12) 0.0375(9) 0.0068(8) 0.0167(8) 0.0104(9)
C13 0.0405(10) 0.0844(17) 0.0429(11) 0.0010(11) 0.0125(9) 0.0187(11)
C14 0.0317(9) 0.109(2) 0.0468(12) -0.0087(13) 0.0152(9) 0.0045(11)
C15 0.0392(10) 0.0907(18) 0.0413(10) -0.0110(11) 0.0203(8) -0.0151(10)
C16 0.0339(8) 0.0399(8) 0.0303(8) 0.0015(6) 0.0121(6) -0.0001(6)
C17 0.0445(10) 0.0486(11) 0.0564(12) -0.0043(9) 0.0247(9) -0.0122(8)
C18 0.0662(13) 0.0395(9) 0.0481(11) -0.0079(8) 0.0311(10) -0.0142(9)
C19 0.0541(10) 0.0315(8) 0.0429(9) 0.0001(7) 0.0279(8) 0.0023(7)
C20 0.0375(8) 0.0324(7) 0.0237(6) 0.0019(5) 0.0154(6) -0.0001(6)
C21 0.0379(8) 0.0343(8) 0.0338(8) 0.0024(6) 0.0211(6) 0.0009(6)
C22 0.0475(11) 0.0420(9) 0.0481(10) 0.0041(7) 0.0290(9) 0.0063(7)
C23 0.0678(13) 0.0366(9) 0.0402(9) -0.0004(7) 0.0316(9) -0.0076(8)
C24 0.0490(10) 0.0384(8) 0.0281(8) -0.0015(6) 0.0191(7) -0.0084(7)
C25 0.100(2) 0.0380(10) 0.0600(14) -0.0111(9) 0.0462(14) -0.0162(11)
C26 0.115(3) 0.0543(14) 0.0563(14) -0.0177(11) 0.0391(16) -0.0374(16)
C27 0.0751(17) 0.0729(16) 0.0450(12) -0.0106(11) 0.0141(12) -0.0334(14)
C28 0.0540(12) 0.0601(13) 0.0363(10) -0.0029(9) 0.0126(9) -0.0152(10)
O1 0.0613(9) 0.0365(7) 0.0569(9) 0.0012(6) 0.0296(7) 0.0072(6)
O2 0.0457(8) 0.0623(10) 0.0761(12) 0.0071(8) 0.0266(8) 0.0164(7)
N1 0.0622(10) 0.0396(8) 0.0351(7) 0.0087(6) 0.0281(7) 0.0110(7)
N2 0.0744(13) 0.0475(9) 0.0405(9) -0.0073(7) 0.0331(9) -0.0248(9)
N3 0.0390(7) 0.0333(6) 0.0274(6) -0.0001(5) 0.0168(5) -0.0019(5)

loop_
_atom_type_symbol
_atom_type_description
_atom_type_scat_dispersion_real
_atom_type_scat_dispersion_imag
_atom_type_scat_source
C C 0.0033 0.0016 'International Tables Vol C Tables 4.2.6.8 and 6.1.1.4'
H H 0.0000 0.0000 'International Tables Vol C Tables 4.2.6.8 and 6.1.1.4'
N N 0.0061 0.0033 'International Tables Vol C Tables 4.2.6.8 and 6.1.1.4'
O O 0.0106 0.0060 'International Tables Vol C Tables 4.2.6.8 and 6.1.1.4'

loop_
_geom_angle_atom_site_label_1
_geom_angle_atom_site_label_2
_geom_angle_atom_site_label_3
_geom_angle
_geom_angle_site_symmetry_1
_geom_angle_site_symmetry_3
_geom_angle_publ_flag
N1 C1 C6 118.1(2) . . ?
N1 C1 C2 121.8(2) . . ?
C6 C1 C2 120.1(2) . . ?
N2 C2 C1 122.10(17) . . ?
N2 C2 C3 119.3(3) . . ?
C1 C2 C3 118.6(3) . . ?
C4 C3 C2 119.7(4) . . ?
C4 C3 H3 120.2 . . ?
C2 C3 H3 120.2 . . ?
C3 C4 C5 121.3(3) . . ?
C3 C4 H4 119.4 . . ?
C5 C4 H4 119.4 . . ?
C6 C5 C4 120.9(3) . . ?
C6 C5 H5 119.6 . . ?
C4 C5 H5 119.6 . . ?
C5 C6 C1 119.4(4) . . ?
C5 C6 H6 120.3 . . ?
C1 C6 H6 120.3 . . ?
N1 C7 C8 123.63(17) . . ?
N1 C7 C9 125.74(16) . . ?
C8 C7 C9 110.62(16) . . ?
N2 C8 C7 123.5(2) . . ?
N2 C8 C11 128.3(2) . . ?
C7 C8 C11 108.20(15) . . ?
N3 C9 C7 108.68(13) . . ?
N3 C9 C10 116.48(14) . . ?
C7 C9 C10 101.14(14) . . ?
N3 C9 C20 103.93(13) . . ?
C7 C9 C20 113.00(13) . . ?
C10 C9 C20 113.83(13) . . ?
C12 C10 C11 119.71(18) . . ?
C12 C10 C9 129.33(17) . . ?
C11 C10 C9 110.80(15) . . ?
C15 C11 C10 121.3(2) . . ?
C15 C11 C8 129.5(2) . . ?
C10 C11 C8 109.22(16) . . ?
C10 C12 C13 118.7(2) . . ?
C10 C12 H12 120.7 . . ?
C13 C12 H12 120.7 . . ?
C14 C13 C12 120.8(2) . . ?
C14 C13 H13 119.6 . . ?
C12 C13 H13 119.6 . . ?
C15 C14 C13 121.4(2) . . ?
C15 C14 H14 119.3 . . ?
C13 C14 H14 119.3 . . ?
C14 C15 C11 118.2(2) . . ?
C14 C15 H15 120.9 . . ?
C11 C15 H15 120.9 . . ?
N3 C16 C17 105.19(15) . . ?
N3 C16 C21 106.35(14) . . ?
C17 C16 C21 116.16(16) . . ?
N3 C16 H16 109.6 . . ?
C17 C16 H16 109.6 . . ?
C21 C16 H16 109.6 . . ?
C18 C17 C16 104.39(17) . . ?
C18 C17 H17A 110.9 . . ?
C16 C17 H17A 110.9 . . ?
C18 C17 H17B 110.9 . . ?
C16 C17 H17B 110.9 . . ?
H17A C17 H17B 108.9 . . ?
C19 C18 C17 101.48(16) . . ?
C19 C18 H18A 111.5 . . ?
C17 C18 H18A 111.5 . . ?
C19 C18 H18B 111.5 . . ?
C17 C18 H18B 111.5 . . ?
H18A C18 H18B 109.3 . . ?
N3 C19 C18 102.04(17) . . ?
N3 C19 H19A 111.4 . . ?
C18 C19 H19A 111.4 . . ?
N3 C19 H19B 111.4 . . ?
C18 C19 H19B 111.4 . . ?
H19A C19 H19B 109.2 . . ?
C24 C20 C21 113.16(15) . . ?
C24 C20 C9 118.16(14) . . ?
C21 C20 C9 103.30(13) . . ?
C24 C20 H20 107.2 . . ?
C21 C20 H20 107.2 . . ?
C9 C20 H20 107.2 . . ?
C22 C21 C20 116.40(15) . . ?
C22 C21 C16 111.31(15) . . ?
C20 C21 C16 105.56(14) . . ?
C22 C21 H21 107.7 . . ?
C20 C21 H21 107.7 . . ?
C16 C21 H21 107.7 . . ?
O2 C22 O1 116.99(19) . . ?
O2 C22 C21 124.3(2) . . ?
O1 C22 C21 118.53(17) . . ?
C24 C23 C25 122.1(2) . . ?
C24 C23 O1 122.75(18) . . ?
C25 C23 O1 115.2(2) . . ?
C23 C24 C28 117.6(2) . . ?
C23 C24 C20 120.27(17) . . ?
C28 C24 C20 121.89(19) . . ?
C26 C25 C23 118.9(3) . . ?
C26 C25 H25 120.5 . . ?
C23 C25 H25 120.5 . . ?
C25 C26 C27 120.5(2) . . ?
C25 C26 H26 119.7 . . ?
C27 C26 H26 119.7 . . ?
C26 C27 C28 120.6(3) . . ?
C26 C27 H27 119.7 . . ?
C28 C27 H27 119.7 . . ?
C27 C28 C24 120.3(3) . . ?
C27 C28 H28 119.8 . . ?
C24 C28 H28 119.8 . . ?
C22 O1 C23 122.01(15) . . ?
C7 N1 C1 114.55(19) . . ?
C8 N2 C2 114.4(2) . . ?
C9 N3 C19 117.32(14) . . ?
C9 N3 C16 106.95(13) . . ?
C19 N3 C16 106.02(14) . . ?

loop_
_geom_bond_atom_site_label_1
_geom_bond_atom_site_label_2
_geom_bond_distance
_geom_bond_site_symmetry_2
_geom_bond_publ_flag
C1 N1 1.384(2) . ?
C1 C6 1.408(4) . ?
C1 C2 1.412(4) . ?
C2 N2 1.378(3) . ?
C2 C3 1.422(3) . ?
C3 C4 1.365(6) . ?
C3 H3 0.9300 . ?
C4 C5 1.388(7) . ?
C4 H4 0.9300 . ?
C5 C6 1.370(4) . ?
C5 H5 0.9300 . ?
C6 H6 0.9300 . ?
C7 N1 1.306(3) . ?
C7 C8 1.424(3) . ?
C7 C9 1.524(2) . ?
C8 N2 1.314(2) . ?
C8 C11 1.447(3) . ?
C9 N3 1.475(2) . ?
C9 C10 1.525(2) . ?
C9 C20 1.560(2) . ?
C10 C12 1.387(3) . ?
C10 C11 1.406(3) . ?
C11 C15 1.392(3) . ?
C12 C13 1.392(3) . ?
C12 H12 0.9300 . ?
C13 C14 1.389(4) . ?
C13 H13 0.9300 . ?
C14 C15 1.372(4) . ?
C14 H14 0.9300 . ?
C15 H15 0.9300 . ?
C16 N3 1.499(2) . ?
C16 C17 1.535(3) . ?
C16 C21 1.557(2) . ?
C16 H16 0.9800 . ?
C17 C18 1.525(3) . ?
C17 H17A 0.9700 . ?
C17 H17B 0.9700 . ?
C18 C19 1.514(3) . ?
C18 H18A 0.9700 . ?
C18 H18B 0.9700 . ?
C19 N3 1.475(2) . ?
C19 H19A 0.9700 . ?
C19 H19B 0.9700 . ?
C20 C24 1.495(2) . ?
C20 C21 1.528(2) . ?
C20 H20 0.9800 . ?
C21 C22 1.510(3) . ?
C21 H21 0.9800 . ?
C22 O2 1.196(3) . ?
C22 O1 1.355(3) . ?
C23 C24 1.384(3) . ?
C23 C25 1.392(3) . ?
C23 O1 1.395(3) . ?
C24 C28 1.396(3) . ?
C25 C26 1.366(4) . ?
C25 H25 0.9300 . ?
C26 C27 1.372(5) . ?
C26 H26 0.9300 . ?
C27 C28 1.386(3) . ?
C27 H27 0.9300 . ?
C28 H28 0.9300 . ?

loop_
_geom_torsion_atom_site_label_1
_geom_torsion_atom_site_label_2
_geom_torsion_atom_site_label_3
_geom_torsion_atom_site_label_4
_geom_torsion
_geom_torsion_site_symmetry_1
_geom_torsion_site_symmetry_2
_geom_torsion_site_symmetry_3
_geom_torsion_site_symmetry_4
_geom_torsion_publ_flag
N1 C1 C2 N2 2.1(3) . . . . ?
C6 C1 C2 N2 -177.6(2) . . . . ?
N1 C1 C2 C3 -179.4(2) . . . . ?
C6 C1 C2 C3 0.9(3) . . . . ?
N2 C2 C3 C4 178.3(3) . . . . ?
C1 C2 C3 C4 -0.2(4) . . . . ?
C2 C3 C4 C5 -0.2(5) . . . . ?
C3 C4 C5 C6 -0.2(6) . . . . ?
C4 C5 C6 C1 0.9(5) . . . . ?
N1 C1 C6 C5 179.0(3) . . . . ?
C2 C1 C6 C5 -1.3(4) . . . . ?
N1 C7 C8 N2 1.4(3) . . . . ?
C9 C7 C8 N2 -179.81(16) . . . . ?
N1 C7 C8 C11 -178.61(16) . . . . ?
C9 C7 C8 C11 0.14(19) . . . . ?
N1 C7 C9 N3 54.7(2) . . . . ?
C8 C7 C9 N3 -124.05(15) . . . . ?
N1 C7 C9 C10 177.78(17) . . . . ?
C8 C7 C9 C10 -0.94(17) . . . . ?
N1 C7 C9 C20 -60.2(2) . . . . ?
C8 C7 C9 C20 121.13(15) . . . . ?
N3 C9 C10 C12 -65.7(2) . . . . ?
C7 C9 C10 C12 176.75(19) . . . . ?
C20 C9 C10 C12 55.3(3) . . . . ?
N3 C9 C10 C11 119.02(16) . . . . ?
C7 C9 C10 C11 1.45(18) . . . . ?
C20 C9 C10 C11 -120.04(16) . . . . ?
C12 C10 C11 C15 1.5(3) . . . . ?
C9 C10 C11 C15 177.28(18) . . . . ?
C12 C10 C11 C8 -177.28(17) . . . . ?
C9 C10 C11 C8 -1.5(2) . . . . ?
N2 C8 C11 C15 2.2(3) . . . . ?
C7 C8 C11 C15 -177.8(2) . . . . ?
N2 C8 C11 C10 -179.23(18) . . . . ?
C7 C8 C11 C10 0.82(19) . . . . ?
C11 C10 C12 C13 -1.3(3) . . . . ?
C9 C10 C12 C13 -176.27(19) . . . . ?
C10 C12 C13 C14 0.5(4) . . . . ?
C12 C13 C14 C15 0.3(4) . . . . ?
C13 C14 C15 C11 -0.2(4) . . . . ?
C10 C11 C15 C14 -0.7(3) . . . . ?
C8 C11 C15 C14 177.8(2) . . . . ?
N3 C16 C17 C18 -10.8(2) . . . . ?
C21 C16 C17 C18 -128.04(18) . . . . ?
C16 C17 C18 C19 34.3(2) . . . . ?
C17 C18 C19 N3 -45.54(19) . . . . ?
N3 C9 C20 C24 -162.52(14) . . . . ?
C7 C9 C20 C24 -44.9(2) . . . . ?
C10 C9 C20 C24 69.76(19) . . . . ?
N3 C9 C20 C21 -36.72(15) . . . . ?
C7 C9 C20 C21 80.92(16) . . . . ?
C10 C9 C20 C21 -164.44(14) . . . . ?
C24 C20 C21 C22 29.1(2) . . . . ?
C9 C20 C21 C22 -99.85(17) . . . . ?
C24 C20 C21 C16 153.11(13) . . . . ?
C9 C20 C21 C16 24.16(16) . . . . ?
N3 C16 C21 C22 123.57(15) . . . . ?
C17 C16 C21 C22 -119.79(18) . . . . ?
N3 C16 C21 C20 -3.59(17) . . . . ?
C17 C16 C21 C20 113.05(17) . . . . ?
C20 C21 C22 O2 159.9(2) . . . . ?
C16 C21 C22 O2 38.9(3) . . . . ?
C20 C21 C22 O1 -25.3(2) . . . . ?
C16 C21 C22 O1 -146.36(17) . . . . ?
C25 C23 C24 C28 -1.6(3) . . . . ?
O1 C23 C24 C28 -179.94(19) . . . . ?
C25 C23 C24 C20 172.61(19) . . . . ?
O1 C23 C24 C20 -5.7(3) . . . . ?
C21 C20 C24 C23 -14.6(2) . . . . ?
C9 C20 C24 C23 106.25(19) . . . . ?
C21 C20 C24 C28 159.38(17) . . . . ?
C9 C20 C24 C28 -79.8(2) . . . . ?
C24 C23 C25 C26 1.3(3) . . . . ?
O1 C23 C25 C26 179.7(2) . . . . ?
C23 C25 C26 C27 -0.3(4) . . . . ?
C25 C26 C27 C28 -0.3(5) . . . . ?
C26 C27 C28 C24 0.0(4) . . . . ?
C23 C24 C28 C27 1.0(3) . . . . ?
C20 C24 C28 C27 -173.1(2) . . . . ?
O2 C22 O1 C23 180.0(2) . . . . ?
C21 C22 O1 C23 4.9(3) . . . . ?
C24 C23 O1 C22 11.5(3) . . . . ?
C25 C23 O1 C22 -166.93(19) . . . . ?
C8 C7 N1 C1 -0.6(3) . . . . ?
C9 C7 N1 C1 -179.14(16) . . . . ?
C6 C1 N1 C7 178.6(2) . . . . ?
C2 C1 N1 C7 -1.1(3) . . . . ?
C7 C8 N2 C2 -0.4(3) . . . . ?
C11 C8 N2 C2 179.62(17) . . . . ?
C1 C2 N2 C8 -1.2(3) . . . . ?
C3 C2 N2 C8 -179.7(2) . . . . ?
C7 C9 N3 C19 155.86(15) . . . . ?
C10 C9 N3 C19 42.5(2) . . . . ?
C20 C9 N3 C19 -83.55(17) . . . . ?
C7 C9 N3 C16 -85.31(16) . . . . ?
C10 C9 N3 C16 161.34(13) . . . . ?
C20 C9 N3 C16 35.28(16) . . . . ?
C18 C19 N3 C9 159.04(15) . . . . ?
C18 C19 N3 C16 39.71(18) . . . . ?
C17 C16 N3 C9 -143.79(15) . . . . ?
C21 C16 N3 C9 -20.03(17) . . . . ?
C17 C16 N3 C19 -17.87(19) . . . . ?
C21 C16 N3 C19 105.90(15) . . . . ?
